data_7117810
loop_
_publ_author_name
'Ya-Dong Yu'
'Chan Luo'
'Bao-Yu Liu'
'Xiao-Chun Huang'
'Dan Li'

_publ_section_title
;
 Spontaneous symmetry breaking of Co(II) metal-organic frameworks from
 achiral precursors via asymmetrical crystallization
;
_journal_name_full Chem.Commun.
_journal_page_first 14489
_journal_paper_doi 10.1039/C5cc06166K
_journal_volume 51
_journal_year 2015
_chemical_formula_sum 'C24 H15 Co6 N13 O12'
_chemical_formula_weight 1031.07
_chemical_name_systematic
; 
 ? 
;
_space_group_IT_number 198
_symmetry_cell_setting cubic
_symmetry_space_group_name_Hall 'P 2ac 2ab 3'
_symmetry_space_group_name_H-M 'P 21 3'
_atom_sites_solution_hydrogens geom
_atom_sites_solution_primary direct
_atom_sites_solution_secondary difmap
_audit_creation_method SHELXL-97
_audit_update_record
;
2015-08-03 deposited with the CCDC.
2015-08-05 downloaded from the CCDC.
;
_cell_angle_alpha 90.00
_cell_angle_beta 90.00
_cell_angle_gamma 90.00
_cell_formula_units_Z 4
_cell_length_a 17.4611(2)
_cell_length_b 17.4611(2)
_cell_length_c 17.4611(2)
_cell_measurement_reflns_used 1611
_cell_measurement_temperature 293(2)
_cell_measurement_theta_max 25.2410
_cell_measurement_theta_min 3.6920
_cell_volume 5323.72(11)
_computing_structure_refinement 'SHELXL-97 (Sheldrick, 1997)'
_computing_structure_solution 'SHELXS-97 (Sheldrick, 1990)'
_diffrn_ambient_temperature 293(2)
_diffrn_measured_fraction_theta_full 0.996
_diffrn_measured_fraction_theta_max 0.996
_diffrn_measurement_device_type 'Xcalibur, Atlas, Gemini'
_diffrn_measurement_method 'phi and omega scans'
_diffrn_radiation_monochromator graphite
_diffrn_radiation_source 'Enhance (Mo) X-ray Source'
_diffrn_radiation_type MoK\a
_diffrn_radiation_wavelength 0.71073
_diffrn_reflns_av_R_equivalents 0.0511
_diffrn_reflns_av_sigmaI/netI 0.0706
_diffrn_reflns_limit_h_max 12
_diffrn_reflns_limit_h_min -18
_diffrn_reflns_limit_k_max 20
_diffrn_reflns_limit_k_min -17
_diffrn_reflns_limit_l_max 10
_diffrn_reflns_limit_l_min -20
_diffrn_reflns_number 6066
_diffrn_reflns_theta_full 24.96
_diffrn_reflns_theta_max 24.96
_diffrn_reflns_theta_min 3.50
_diffrn_standards_decay_% 'not available'
_diffrn_standards_interval_count 'not available'
_diffrn_standards_interval_time 'not available'
_diffrn_standards_number 'not available'
_exptl_absorpt_coefficient_mu 1.878
_exptl_absorpt_correction_T_max 0.6828
_exptl_absorpt_correction_T_min 0.6614
_exptl_absorpt_correction_type multi-scan
_exptl_absorpt_process_details
; 
CrysAlisPro, Oxford Diffraction Ltd., 
Version 1.171.34.44 (release 25-10-2010 CrysAlis171 .NET) 
Empirical absorption correction using spherical harmonics, 
implemented in SCALE3 ABSPACK scaling algorithm. 
;
_exptl_crystal_colour blackish-purple
_exptl_crystal_density_diffrn 1.286
_exptl_crystal_density_method 'not measured'
_exptl_crystal_description 'triangular or irregular'
_exptl_crystal_F_000 2032
_exptl_crystal_size_max 0.24
_exptl_crystal_size_mid 0.23
_exptl_crystal_size_min 0.22
_platon_squeeze_details ' ?'
_refine_diff_density_max 1.045
_refine_diff_density_min -0.503
_refine_diff_density_rms 0.149
_refine_ls_abs_structure_details 'Flack H D (1983), Acta Cryst. A39, 876-881'
_refine_ls_abs_structure_Flack -0.02(5)
_refine_ls_extinction_method none
_refine_ls_goodness_of_fit_ref 1.096
_refine_ls_hydrogen_treatment mixed
_refine_ls_matrix_type full
_refine_ls_number_parameters 169
_refine_ls_number_reflns 2754
_refine_ls_number_restraints 12
_refine_ls_restrained_S_all 1.094
_refine_ls_R_factor_all 0.0710
_refine_ls_R_factor_gt 0.0557
_refine_ls_shift/su_max 0.000
_refine_ls_shift/su_mean 0.000
_refine_ls_structure_factor_coef Fsqd
_refine_ls_weighting_details 'calc w=1/[\s^2^(Fo^2^)+(0.1083P)^2^+0.0000P] where P=(Fo^2^+2Fc^2^)/3'
_refine_ls_weighting_scheme calc
_refine_ls_wR_factor_gt 0.1594
_refine_ls_wR_factor_ref 0.1716
_reflns_number_gt 2340
_reflns_number_total 2754
_reflns_threshold_expression >2sigma(I)
_cod_data_source_file c5cc06166k2.cif
_cod_data_source_block 1
_cod_original_cell_volume 5323.71(11)
_cod_original_sg_symbol_H-M 'P 2 1 1'
_cod_database_code 7117810
_platon_squeeze_void_probe_radius 1.20

loop_
_symmetry_equiv_pos_as_xyz
'x, y, z'
'-x+1/2, -y, z+1/2'
'-x, y+1/2, -z+1/2'
'x+1/2, -y+1/2, -z'
'z, x, y'
'z+1/2, -x+1/2, -y'
'-z+1/2, -x, y+1/2'
'-z, x+1/2, -y+1/2'
'y, z, x'
'-y, z+1/2, -x+1/2'
'y+1/2, -z+1/2, -x'
'-y+1/2, -z, x+1/2'

loop_
_atom_site_label
_atom_site_type_symbol
_atom_site_fract_x
_atom_site_fract_y
_atom_site_fract_z
_atom_site_U_iso_or_equiv
_atom_site_adp_type
_atom_site_occupancy
_atom_site_symmetry_multiplicity
_atom_site_calc_flag
_atom_site_refinement_flags
_atom_site_disorder_assembly
_atom_site_disorder_group
Co1 Co 0.14404(6) -0.62097(6) -0.98820(6) 0.0218(3) Uani 1 1 d . . .
Co2 Co 0.43604(7) -0.43604(7) -0.93604(7) 0.0239(5) Uani 1 3 d S . .
Co3 Co -0.03675(6) -0.53675(6) -0.96325(6) 0.0204(5) Uani 1 3 d S . .
Co4 Co -0.13910(7) -0.63910(7) -0.86090(7) 0.0265(5) Uani 1 3 d S . .
C1 C -0.2689(6) -0.7323(6) -1.0341(5) 0.034(2) Uani 1 1 d . . .
H1A H -0.2849 -0.7293 -1.0848 0.041 Uiso 1 1 calc R . .
C2 C -0.2531(6) -0.7682(5) -0.9185(5) 0.031(2) Uani 1 1 d . . .
H2A H -0.2569 -0.7968 -0.8737 0.038 Uiso 1 1 calc R . .
C3 C -0.2209(5) -0.6821(5) -0.9988(5) 0.029(2) Uani 1 1 d . . .
C4 C -0.1822(5) -0.6132(5) -1.0249(6) 0.032(2) Uani 1 1 d . . .
C5 C 0.2631(5) -0.4278(5) -0.9229(6) 0.035(2) Uani 1 1 d . . .
H5A H 0.2630 -0.3772 -0.9063 0.042 Uiso 1 1 calc R A .
C6 C 0.2999(5) -0.5377(5) -0.9624(6) 0.032(2) Uani 1 1 d . . .
H6A H 0.3317 -0.5778 -0.9773 0.038 Uiso 1 1 calc R A .
C7 C 0.1989(5) -0.4723(5) -0.9329(5) 0.028(2) Uani 1 1 d . A .
C8 C 0.1184(5) -0.4609(5) -0.9248(5) 0.0268(19) Uani 1 1 d . . .
N1 N -0.2122(4) -0.7068(4) -0.9245(4) 0.0307(18) Uani 1 1 d . . .
N2 N -0.2896(4) -0.7867(4) -0.9844(5) 0.0318(18) Uani 1 1 d . . .
N3 N 0.3262(4) -0.4686(5) -0.9408(5) 0.0330(18) Uani 1 1 d . A .
N4 N 0.2246(4) -0.5429(4) -0.9602(4) 0.0312(18) Uani 1 1 d . A .
N5 N 0.5011(9) -0.5011(9) -1.0011(9) 0.085(8) Uani 0.70 3 d SPU A 1
H5B H 0.5495 -0.4852 -0.9976 0.128 Uiso 0.23 1 d PR A 1
H5C H 0.4854 -0.4976 -1.0493 0.128 Uiso 0.23 1 d PR A 1
H5D H 0.4978 -0.5493 -0.9852 0.128 Uiso 0.23 1 d PR A 1
N5' N 0.5747(14) -0.5747(14) -1.0747(14) 0.055(11) Uani 0.30 3 d SPU B 2
H5'A H 0.6236 -0.5568 -1.0694 0.083 Uiso 0.10 1 d PR B 2
H5'B H 0.5714 -0.6216 -1.0568 0.083 Uiso 0.10 1 d PR B 2
H5'C H 0.5588 -0.5694 -1.1216 0.083 Uiso 0.10 1 d PR B 2
O1 O -0.1794(4) -0.5964(4) -1.0939(4) 0.0414(17) Uani 1 1 d . . .
O2 O -0.1509(3) -0.5717(3) -0.9709(4) 0.0319(15) Uani 1 1 d . . .
O3 O 0.0919(4) -0.4003(3) -0.8982(4) 0.0323(15) Uani 1 1 d . A .
O4 O 0.0770(3) -0.5187(3) -0.9452(3) 0.0267(13) Uani 1 1 d . A .

loop_
_atom_site_aniso_label
_atom_site_aniso_U_11
_atom_site_aniso_U_22
_atom_site_aniso_U_33
_atom_site_aniso_U_23
_atom_site_aniso_U_13
_atom_site_aniso_U_12
Co1 0.0199(6) 0.0207(6) 0.0247(6) 0.0027(5) -0.0003(5) 0.0017(5)
Co2 0.0239(5) 0.0239(5) 0.0239(5) 0.0002(5) -0.0002(5) -0.0002(5)
Co3 0.0204(5) 0.0204(5) 0.0204(5) 0.0006(5) 0.0006(5) -0.0006(5)
Co4 0.0265(5) 0.0265(5) 0.0265(5) -0.0026(5) -0.0026(5) 0.0026(5)
C1 0.042(5) 0.039(5) 0.022(5) 0.004(4) -0.006(4) -0.011(5)
C2 0.041(5) 0.027(5) 0.026(5) -0.002(4) -0.007(4) -0.004(5)
C3 0.026(4) 0.029(5) 0.032(5) 0.009(4) -0.011(4) -0.011(4)
C4 0.025(5) 0.026(5) 0.045(6) 0.006(5) -0.009(4) -0.004(4)
C5 0.035(5) 0.025(5) 0.046(6) -0.008(5) -0.001(5) -0.001(4)
C6 0.025(5) 0.029(5) 0.042(5) -0.007(4) -0.003(4) 0.002(4)
C7 0.019(4) 0.028(5) 0.036(5) -0.004(4) -0.006(4) 0.003(4)
C8 0.030(5) 0.028(5) 0.022(4) 0.005(4) 0.000(4) 0.002(4)
N1 0.034(4) 0.033(4) 0.025(4) -0.001(4) 0.001(3) -0.014(4)
N2 0.034(4) 0.027(4) 0.034(4) 0.002(4) 0.006(4) -0.003(4)
N3 0.018(4) 0.032(4) 0.049(5) -0.004(4) -0.004(3) 0.001(3)
N4 0.024(4) 0.026(4) 0.043(5) -0.008(4) -0.004(3) 0.005(3)
N5 0.085(8) 0.085(8) 0.085(8) -0.016(7) 0.016(7) 0.016(7)
N5' 0.055(11) 0.055(11) 0.055(11) -0.024(9) 0.024(9) 0.024(9)
O1 0.049(4) 0.050(4) 0.026(3) 0.019(3) -0.010(3) -0.021(4)
O2 0.027(3) 0.029(3) 0.040(4) -0.009(3) -0.002(3) -0.007(3)
O3 0.029(3) 0.026(3) 0.041(4) -0.015(3) -0.002(3) 0.005(3)
O4 0.019(3) 0.031(3) 0.030(3) -0.003(3) 0.000(2) 0.000(3)

loop_
_atom_type_symbol
_atom_type_description
_atom_type_scat_dispersion_real
_atom_type_scat_dispersion_imag
_atom_type_scat_source
C C 0.0033 0.0016 'International Tables Vol C Tables 4.2.6.8 and 6.1.1.4'
H H 0.0000 0.0000 'International Tables Vol C Tables 4.2.6.8 and 6.1.1.4'
N N 0.0061 0.0033 'International Tables Vol C Tables 4.2.6.8 and 6.1.1.4'
O O 0.0106 0.0060 'International Tables Vol C Tables 4.2.6.8 and 6.1.1.4'
Co Co 0.3494 0.9721 'International Tables Vol C Tables 4.2.6.8 and 6.1.1.4'

loop_
_geom_angle_atom_site_label_1
_geom_angle_atom_site_label_2
_geom_angle_atom_site_label_3
_geom_angle
_geom_angle_site_symmetry_1
_geom_angle_site_symmetry_3
O1 Co1 O3 125.9(3) 8_443 11_534
O1 Co1 N4 118.1(3) 8_443 .
O3 Co1 N4 112.1(3) 11_534 .
O1 Co1 N2 91.1(3) 8_443 4_533
O3 Co1 N2 98.0(3) 11_534 4_533
N4 Co1 N2 101.2(3) . 4_533
O1 Co1 O4 86.0(3) 8_443 .
O3 Co1 O4 88.2(2) 11_534 .
N4 Co1 O4 75.4(2) . .
N2 Co1 O4 173.7(3) 4_533 .
N5 Co2 N3 111.4(2) . .
N5 Co2 N3 111.4(2) . 7_454
N3 Co2 N3 107.5(2) . 7_454
N5 Co2 N3 111.4(2) . 10_554
N3 Co2 N3 107.5(2) . 10_554
N3 Co2 N3 107.5(2) 7_454 10_554
O4 Co3 O4 91.4(3) 11_534 .
O4 Co3 O4 91.4(3) 11_534 8_443
O4 Co3 O4 91.4(3) . 8_443
O4 Co3 O2 92.3(2) 11_534 .
O4 Co3 O2 170.5(3) . .
O4 Co3 O2 97.3(2) 8_443 .
O4 Co3 O2 97.3(2) 11_534 8_443
O4 Co3 O2 92.3(2) . 8_443
O4 Co3 O2 170.5(3) 8_443 8_443
O2 Co3 O2 78.5(3) . 8_443
O4 Co3 O2 170.5(3) 11_534 11_534
O4 Co3 O2 97.3(2) . 11_534
O4 Co3 O2 92.3(2) 8_443 11_534
O2 Co3 O2 78.5(3) . 11_534
O2 Co3 O2 78.5(3) 8_443 11_534
N1 Co4 N1 106.7(2) . 11_534
N1 Co4 N1 106.7(2) . 8_443
N1 Co4 N1 106.7(2) 11_534 8_443
N1 Co4 O2 149.0(3) . 11_534
N1 Co4 O2 77.6(3) 11_534 11_534
N1 Co4 O2 101.1(3) 8_443 11_534
N1 Co4 O2 101.1(3) . 8_443
N1 Co4 O2 149.0(3) 11_534 8_443
N1 Co4 O2 77.6(3) 8_443 8_443
O2 Co4 O2 71.5(2) 11_534 8_443
N1 Co4 O2 77.6(3) . .
N1 Co4 O2 101.1(3) 11_534 .
N1 Co4 O2 149.0(3) 8_443 .
O2 Co4 O2 71.5(2) 11_534 .
O2 Co4 O2 71.5(2) 8_443 .
N2 C1 C3 109.3(8) . .
N1 C2 N2 112.9(8) . .
C1 C3 N1 107.1(8) . .
C1 C3 C4 132.7(9) . .
N1 C3 C4 120.2(8) . .
O1 C4 O2 123.4(8) . .
O1 C4 C3 121.3(9) . .
O2 C4 C3 115.3(9) . .
N3 C5 C7 109.7(8) . .
N4 C6 N3 113.2(8) . .
C5 C7 N4 106.3(7) . .
C5 C7 C8 135.3(9) . .
N4 C7 C8 118.4(8) . .
O3 C8 O4 124.0(8) . .
O3 C8 C7 121.5(9) . .
O4 C8 C7 114.4(8) . .
C2 N1 C3 106.0(8) . .
C2 N1 Co4 140.6(6) . .
C3 N1 Co4 113.4(6) . .
C1 N2 C2 104.8(8) . .
C1 N2 Co1 124.2(7) . 4_433
C2 N2 Co1 130.9(6) . 4_433
C6 N3 C5 105.1(7) . .
C6 N3 Co2 126.4(6) . .
C5 N3 Co2 128.5(6) . .
C6 N4 C7 105.7(8) . .
C6 N4 Co1 137.3(6) . .
C7 N4 Co1 117.0(6) . .
C4 O1 Co1 128.4(6) . 11_534
C4 O2 Co3 127.3(6) . .
C4 O2 Co4 111.2(5) . .
Co3 O2 Co4 90.6(2) . .
C8 O3 Co1 136.8(6) . 8_443
C8 O4 Co3 135.2(6) . .
C8 O4 Co1 114.8(5) . .
Co3 O4 Co1 109.4(3) . .

loop_
_geom_bond_atom_site_label_1
_geom_bond_atom_site_label_2
_geom_bond_distance
_geom_bond_site_symmetry_2
Co1 O1 1.997(6) 8_443
Co1 O3 1.997(6) 11_534
Co1 N4 2.019(7) .
Co1 N2 2.043(8) 4_533
Co1 O4 2.262(6) .
Co2 N5 1.97(3) .
Co2 N3 2.003(7) .
Co2 N3 2.003(7) 7_454
Co2 N3 2.003(7) 10_554
Co3 O4 2.036(5) 11_534
Co3 O4 2.036(5) .
Co3 O4 2.036(5) 8_443
Co3 O2 2.088(6) .
Co3 O2 2.088(6) 8_443
Co3 O2 2.088(6) 11_534
Co4 N1 2.064(7) .
Co4 N1 2.064(7) 11_534
Co4 N1 2.064(7) 8_443
Co4 O2 2.262(6) 11_534
Co4 O2 2.262(6) 8_443
Co4 O2 2.262(6) .
C1 N2 1.336(12) .
C1 C3 1.360(13) .
C2 N1 1.293(12) .
C2 N2 1.353(12) .
C3 N1 1.376(12) .
C3 C4 1.453(12) .
C4 O1 1.241(12) .
C4 O2 1.310(11) .
C5 N3 1.350(12) .
C5 C7 1.376(13) .
C6 N4 1.318(11) .
C6 N3 1.344(12) .
C7 N4 1.396(11) .
C7 C8 1.426(12) .
C8 O3 1.245(11) .
C8 O4 1.292(10) .
N2 Co1 2.043(8) 4_433
O1 Co1 1.997(6) 11_534
O3 Co1 1.997(6) 8_443

loop_
_platon_squeeze_void_nr
_platon_squeeze_void_average_x
_platon_squeeze_void_average_y
_platon_squeeze_void_average_z
_platon_squeeze_void_volume
_platon_squeeze_void_count_electrons
_platon_squeeze_void_content
1 -0.157 -0.053 0.075 2535 424 ' '
